data_4000748
loop_
_publ_author_name
'Kataoka, Kunimitsu'
'Awaka, Junji'
'Kijima, Norihito'
'Hayakawa, Hiroshi'
'Ohshima, Ken-ichi'
'Akimoto, Junji'

_publ_section_title
;
 Ion-Exchange Synthesis, Crystal Structure, and Electrochemical Properties
 of Li2Ti6O13
;
_journal_issue 9
_journal_name_full 'Chemistry of Materials'
_journal_page_first 2344
_journal_paper_doi 10.1021/cm103678e
_journal_volume 23
_journal_year 2011
_chemical_formula_sum 'Na2 O13 Ti6'
_space_group_IT_number 12
_symmetry_cell_setting monoclinic
_symmetry_Int_Tables_number 12
_symmetry_space_group_name_Hall '-C 2y'
_symmetry_space_group_name_H-M 'C 1 2/m 1'
_cell_angle_alpha 90
_cell_angle_beta 98.984(7)
_cell_angle_gamma 90
_cell_formula_units_Z 2
_cell_length_a 15.110(1)
_cell_length_b 3.7440(5)
_cell_length_c 9.1693(15)
_cell_volume 512.36(11)
_cod_data_source_file cm103678e_si_002.cif
_cod_data_source_block Na2Ti6O13
_cod_original_cell_volume 512.36(13)
_cod_database_code 4000748

loop_
_symmetry_equiv_pos_site_id
_symmetry_equiv_pos_as_xyz
1 'x, y, z'
2 '-x, y, -z'
3 '-x, -y, -z'
4 'x, -y, z'
5 'x+1/2, y+1/2, z'
6 '-x+1/2, y+1/2, -z'
7 '-x+1/2, -y+1/2, -z'
8 'x+1/2, -y+1/2, z'

loop_
_atom_site_label
_atom_site_type_symbol
_atom_site_fract_x
_atom_site_fract_y
_atom_site_fract_z
_atom_site_adp_type
_atom_site_U_iso_or_equiv
_atom_site_symmetry_multiplicity
_atom_site_occupancy
Na1 Na 0.46112(8) 0 0.26583(18) Uaniso 0.0367(5) 4 1
Ti1 Ti 0.11444(2) 0 0.09726(4) Uaniso 0.00475(11) 4 1
Ti2 Ti 0.16630(2) 0 0.43635(4) Uaniso 0.00429(12) 4 1
Ti3 Ti 0.22804(2) 0 0.77086(4) Uaniso 0.00421(11) 4 1
O1 O 0 0 0 Uaniso 0.0131(7) 2 1
O2 O 0.23996(10) 0 0.24471(18) Uaniso 0.0059(4) 4 1
O3 O 0.07049(10) 0 0.29239(17) Uaniso 0.0073(4) 4 1
O4 O 0.29701(10) 0 0.57131(16) Uaniso 0.0058(4) 4 1
O5 O 0.12659(10) 0 0.61413(17) Uaniso 0.0079(4) 4 1
O6 O 0.35669(10) 0 0.88297(17) Uaniso 0.0066(4) 4 1
O7 O 0.16371(10) 0 0.91319(17) Uaniso 0.0106(5) 4 1

loop_
_atom_site_aniso_label
_atom_site_aniso_type_symbol
_atom_site_aniso_U_11
_atom_site_aniso_U_22
_atom_site_aniso_U_33
_atom_site_aniso_U_12
_atom_site_aniso_U_13
_atom_site_aniso_U_23
Na1 Na 0.0200(6) 0.0247(6) 0.0662(10) 0 0.0092(6) 0
Ti1 Ti 0.00429(19) 0.0047(2) 0.00463(18) 0 -0.00121(13) 0
Ti2 Ti 0.0045(2) 0.0042(2) 0.00387(19) 0 -0.00041(14) 0
Ti3 Ti 0.00474(19) 0.00372(19) 0.00407(18) 0 0.00037(13) 0
O1 O 0.0056(10) 0.0230(12) 0.0093(11) 0 -0.0031(8) 0
O2 O 0.0063(7) 0.0050(7) 0.0061(6) 0 0.0003(5) 0
O3 O 0.0057(7) 0.0109(7) 0.0049(7) 0 -0.0011(6) 0
O4 O 0.0060(7) 0.0049(7) 0.0059(7) 0 -0.0007(5) 0
O5 O 0.0067(7) 0.0122(7) 0.0046(7) 0 0.0001(5) 0
O6 O 0.0073(7) 0.0048(6) 0.0066(7) 0 -0.0023(5) 0
O7 O 0.0126(8) 0.0129(8) 0.0071(7) 0 0.0038(6) 0

loop_
_atom_type_symbol
_atom_type_scat_dispersion_real
_atom_type_scat_dispersion_imag
_atom_type_scat_source
_atom_type_scat_Cromer_Mann_a1
_atom_type_scat_Cromer_Mann_b1
_atom_type_scat_Cromer_Mann_a2
_atom_type_scat_Cromer_Mann_b2
_atom_type_scat_Cromer_Mann_a3
_atom_type_scat_Cromer_Mann_b3
_atom_type_scat_Cromer_Mann_a4
_atom_type_scat_Cromer_Mann_b4
_atom_type_scat_Cromer_Mann_c
Na 0.036 0.025 'International Tables Vol C tables 4.2.6.8 and 6.1.1.4' 4.7626 3.285 3.1736 8.8422 1.2674 0.3136 1.1128 129.423996 0.676
Ti 0.278 0.446 'International Tables Vol C tables 4.2.6.8 and 6.1.1.4' 9.7595 7.8508 7.3558 0.5 1.6991 35.633801 1.9021 116.105003 1.2807
O 0.011 0.006 'International Tables Vol C tables 4.2.6.8 and 6.1.1.4' 3.0485 13.2771 2.2868 5.7011 1.5463 0.3239 0.867 32.908901 0.2508
